data_4089281
loop_
_publ_author_name
'Motolko, Kelly S. A.'
'Emslie, David J. H.'
'Jenkins, Hilary A.'

_publ_section_title
;
 Yttrium and Aluminum Alkyl Complexes of a Rigid Bis-Anilido NON-Donor
 Ligand: Synthesis and Hydroamination Catalysis
;
_journal_issue 8
_journal_name_full Organometallics
_journal_page_first 1601
_journal_paper_doi 10.1021/acs.organomet.7b00156
_journal_volume 36
_journal_year 2017
_chemical_formula_moiety 'C61 H93 N2 O2 Si Y, C6 H18 O Si2'
_chemical_formula_sum 'C67 H111 N2 O3 Si3 Y'
_chemical_formula_weight 1165.75
_space_group_crystal_system monoclinic
_space_group_IT_number 14
_space_group_name_Hall '-P 2ybc'
_space_group_name_H-M_alt 'P 1 21/c 1'
_atom_sites_solution_hydrogens geom
_audit_creation_date 2017-02-27
_audit_creation_method
;
Olex2 1.2
(compiled 2017.02.23 svn.r3390 for OlexSys, GUI svn.r5320)
;
_cell_angle_alpha 90
_cell_angle_beta 106.291(2)
_cell_angle_gamma 90
_cell_formula_units_Z 4
_cell_length_a 24.029(2)
_cell_length_b 14.7584(12)
_cell_length_c 20.3216(17)
_cell_measurement_reflns_used 5969
_cell_measurement_temperature 100.0
_cell_measurement_theta_max 21.12
_cell_measurement_theta_min 2.25
_cell_volume 6917.3(10)
_computing_cell_refinement 'SAINT v8.34A (Bruker, 2013)'
_computing_data_reduction 'SAINT v8.34A (Bruker, 2013)'
_computing_molecular_graphics 'Olex2 (Dolomanov et al., 2009)'
_computing_publication_material 'Olex2 (Dolomanov et al., 2009)'
_computing_structure_refinement 'XL (Sheldrick, 2008)'
_diffrn_ambient_temperature 100.0
_diffrn_measured_fraction_theta_full 1.000
_diffrn_measured_fraction_theta_max 0.998
_diffrn_measurement_device_type 'Bruker APEX-II CCD'
_diffrn_measurement_method '\f and \w scans'
_diffrn_radiation_type MoK\a
_diffrn_radiation_wavelength 0.71073
_diffrn_reflns_av_R_equivalents 0.1083
_diffrn_reflns_av_unetI/netI 0.0906
_diffrn_reflns_Laue_measured_fraction_full 1.000
_diffrn_reflns_Laue_measured_fraction_max 0.998
_diffrn_reflns_limit_h_max 28
_diffrn_reflns_limit_h_min -28
_diffrn_reflns_limit_k_max 17
_diffrn_reflns_limit_k_min -17
_diffrn_reflns_limit_l_max 24
_diffrn_reflns_limit_l_min -24
_diffrn_reflns_number 64960
_diffrn_reflns_point_group_measured_fraction_full 1.000
_diffrn_reflns_point_group_measured_fraction_max 0.998
_diffrn_reflns_theta_full 25.242
_diffrn_reflns_theta_max 25.419
_diffrn_reflns_theta_min 1.730
_diffrn_standards_number 0
_exptl_absorpt_coefficient_mu 0.937
_exptl_absorpt_correction_T_max 1.0000
_exptl_absorpt_correction_T_min 0.8609
_exptl_absorpt_correction_type multi-scan
_exptl_absorpt_process_details
'SADABS-2012/1 (Bruker,2012) was used for absorption correction. wR2(int) was 0.0616 before and 0.0534 after correction. The Ratio of minimum to maximum transmission is 0.8609. The \l/2 correction factor is 0.0015.'
_exptl_crystal_colour yellow
_exptl_crystal_colour_primary yellow
_exptl_crystal_density_diffrn 1.119
_exptl_crystal_description rod
_exptl_crystal_F_000 2528
_exptl_crystal_size_max 0.277
_exptl_crystal_size_mid 0.138
_exptl_crystal_size_min 0.047
_refine_diff_density_max 0.823
_refine_diff_density_min -0.652
_refine_diff_density_rms 0.071
_refine_ls_extinction_method none
_refine_ls_goodness_of_fit_ref 1.001
_refine_ls_hydrogen_treatment constr
_refine_ls_matrix_type full
_refine_ls_number_parameters 712
_refine_ls_number_reflns 12729
_refine_ls_number_restraints 147
_refine_ls_restrained_S_all 0.998
_refine_ls_R_factor_all 0.1060
_refine_ls_R_factor_gt 0.0533
_refine_ls_shift/su_max 0.001
_refine_ls_shift/su_mean 0.000
_refine_ls_structure_factor_coef Fsqd
_refine_ls_weighting_details 'w=1/[\s^2^(Fo^2^)+(0.0554P)^2^+2.0520P] where P=(Fo^2^+2Fc^2^)/3'
_refine_ls_weighting_scheme calc
_refine_ls_wR_factor_gt 0.1049
_refine_ls_wR_factor_ref 0.1221
_reflns_Friedel_coverage 0.000
_reflns_number_gt 8143
_reflns_number_total 12729
_reflns_threshold_expression 'I > 2\s(I)'
_cod_data_source_file om7b00156_si_002.cif
_cod_data_source_block km3
_cod_database_code 4089281
_shelx_shelxl_version_number 2014/7
_shelx_space_group_comment
;
The symmetry employed for this shelxl refinement is uniquely defined
by the following loop, which should always be used as a source of
symmetry information in preference to the above space-group names.
They are only intended as comments.
;
_olex2_refinement_description
;
1. Fixed Uiso
 At 1.2 times of:
  All C(H) groups, All C(H,H) groups
 At 1.5 times of:
  All C(H,H,H) groups
2. Uiso/Uaniso restraints and constraints
Uanis(Si2) = Uanis(Si3) = Uanis(Si2A) = Uanis(Si3A)
Uanis(C67) = Uanis(C63)
Uanis(C65) = Uanis(C64)
Uanis(C66) = Uanis(C62)
Uanis(C66A) = Uanis(C62A)
Uanis(C64A) = Uanis(C65A)
Uanis(C67A) = Uanis(C63A)
3. Rigid body (RIGU) restrains
 C64A, Si2A, O3A, C62A, C63A, Si3A, C65A, C66A, C67A, Si2A, O3A, Si2A, C62A,
 Si2A, C63A, Si2A, C64A, Si3A, O3A, Si3A, C65A, Si3A, C66A, Si3A, C67A, C64,
 Si2, O3, C62, C63, Si3, C65, C66, C67, Si2, O3, Si2, C62, Si2, C63, Si2, C64,
 Si3, O3, Si3, C65, Si3, C66, Si3, C67
 with sigma for 1-2 distances of 0.004 and sigma for 1-3 distances of 0.004
4. Same fragment restrains
{Si2A, Si3A, O3A, C62A, C63A, C64A, C65A, C66A, C67A} sigma for 1-2: 0.001,
1-3: 0.002
as
{Si2, Si3, O3, C62, C63, C64, C65, C66, C67}
5. Others
 Fixed Sof: Si2(0.5) Si3(0.5) O3(0.5) C62(0.5) H62A(0.5) H62B(0.5) H62C(0.5)
 C63(0.5) H63A(0.5) H63B(0.5) H63C(0.5) C64(0.5) H64A(0.5) H64B(0.5) H64C(0.5)
 C65(0.5) H65A(0.5) H65B(0.5) H65C(0.5) C66(0.5) H66A(0.5) H66B(0.5) H66C(0.5)
 C67(0.5) H67A(0.5) H67B(0.5) H67C(0.5) Si2A(0.5) Si3A(0.5) O3A(0.5) C62A(0.5)
 H62D(0.5) H62E(0.5) H62F(0.5) C63A(0.5) H63D(0.5) H63E(0.5) H63F(0.5)
 C64A(0.5) H64D(0.5) H64E(0.5) H64F(0.5) C65A(0.5) H65D(0.5) H65E(0.5)
 H65F(0.5) C66A(0.5) H66D(0.5) H66E(0.5) H66F(0.5) C67A(0.5) H67D(0.5)
 H67E(0.5) H67F(0.5)
6.a Ternary CH refined with riding coordinates:
 C30(H30), C33(H33), C36(H36), C45(H45), C48(H48), C51(H51)
6.b Secondary CH2 refined with riding coordinates:
 C54(H54A,H54B), C58(H58A,H58B), C59(H59A,H59B), C60(H60A,H60B), C61(H61A,H61B)
6.c Me refined with riding coordinates:
 C14(H14A,H14B,H14C), C15(H15A,H15B,H15C), C17(H17A,H17B,H17C), C18(H18A,H18B,
 H18C), C19(H19A,H19B,H19C), C21(H21A,H21B,H21C), C22(H22A,H22B,H22C), C23(H23A,
 H23B,H23C), C31(H31A,H31B,H31C), C32(H32A,H32B,H32C), C34(H34A,H34B,H34C),
 C35(H35A,H35B,H35C), C37(H37A,H37B,H37C), C38(H38A,H38B,H38C), C46(H46A,H46B,
 H46C), C47(H47A,H47B,H47C), C49(H49A,H49B,H49C), C50(H50A,H50B,H50C), C52(H52A,
 H52B,H52C), C53(H53A,H53B,H53C), C55(H55A,H55B,H55C), C56(H56A,H56B,H56C),
 C57(H57A,H57B,H57C), C62(H62A,H62B,H62C), C63(H63A,H63B,H63C), C64(H64A,H64B,
 H64C), C65(H65A,H65B,H65C), C66(H66A,H66B,H66C), C67(H67A,H67B,H67C),
 C62A(H62D,H62E,H62F), C63A(H63D,H63E,H63F), C64A(H64D,H64E,H64F), C65A(H65D,
 H65E,H65F), C66A(H66D,H66E,H66F), C67A(H67D,H67E,H67F)
6.d Aromatic/amide H refined with riding coordinates:
 C1(H1), C3(H3), C6(H6), C8(H8), C26(H26), C28(H28), C41(H41), C43(H43)
;
_olex2_submission_special_instructions 'No special instructions were received'

loop_
_space_group_symop_operation_xyz
'x, y, z'
'-x, y+1/2, -z+1/2'
'-x, -y, -z'
'x, -y-1/2, z-1/2'

loop_
_atom_site_label
_atom_site_type_symbol
_atom_site_fract_x
_atom_site_fract_y
_atom_site_fract_z
_atom_site_U_iso_or_equiv
_atom_site_adp_type
_atom_site_occupancy
_atom_site_site_symmetry_order
_atom_site_calc_flag
_atom_site_refinement_flags_posn
_atom_site_refinement_flags_adp
_atom_site_refinement_flags_occupancy
_atom_site_disorder_assembly
_atom_site_disorder_group
C1 C 0.12596(14) 0.3286(2) 0.80235(17) 0.0197(8) Uani 1 1 d . . . . .
H1 H 0.0954 0.3392 0.8210 0.024 Uiso 1 1 calc R . . . .
C2 C 0.13221(14) 0.2433(2) 0.77693(17) 0.0195(8) Uani 1 1 d . . . . .
C3 C 0.17841(14) 0.2274(2) 0.74928(16) 0.0175(8) Uani 1 1 d . . . . .
H3 H 0.1826 0.1703 0.7320 0.021 Uiso 1 1 calc R . . . .
C4 C 0.21817(13) 0.2946(2) 0.74689(16) 0.0148(7) Uani 1 1 d . . . . .
C5 C 0.26066(13) 0.5944(2) 0.73322(15) 0.0143(7) Uani 1 1 d . . . . .
C6 C 0.24613(13) 0.6859(2) 0.73227(16) 0.0163(7) Uani 1 1 d . . . . .
H6 H 0.2643 0.7270 0.7105 0.020 Uiso 1 1 calc R . . . .
C7 C 0.20483(13) 0.7172(2) 0.76336(16) 0.0162(7) Uani 1 1 d . . . . .
C8 C 0.17653(14) 0.6548(2) 0.79405(15) 0.0160(8) Uani 1 1 d . . . . .
H8 H 0.1482 0.6753 0.8137 0.019 Uiso 1 1 calc R . . . .
C9 C 0.16066(14) 0.4928(2) 0.83164(16) 0.0171(8) Uani 1 1 d . . . . .
C10 C 0.16427(13) 0.3994(2) 0.80075(16) 0.0157(7) Uani 1 1 d . . . . .
C11 C 0.20849(13) 0.3788(2) 0.77240(16) 0.0142(7) Uani 1 1 d . . . . .
C12 C 0.23192(13) 0.5362(2) 0.76688(15) 0.0130(7) Uani 1 1 d . . . . .
C13 C 0.18932(13) 0.5625(2) 0.79630(15) 0.0150(7) Uani 1 1 d . . . . .
C14 C 0.09747(15) 0.5185(2) 0.8253(2) 0.0268(9) Uani 1 1 d . . . . .
H14A H 0.0804 0.4737 0.8479 0.040 Uiso 1 1 calc R . . . .
H14B H 0.0964 0.5765 0.8463 0.040 Uiso 1 1 calc R . . . .
H14C H 0.0761 0.5215 0.7777 0.040 Uiso 1 1 calc R . . . .
C15 C 0.19461(16) 0.4905(2) 0.90800(17) 0.0262(9) Uani 1 1 d . . . . .
H15A H 0.1773 0.4469 0.9314 0.039 Uiso 1 1 calc R . . . .
H15B H 0.2341 0.4737 0.9126 0.039 Uiso 1 1 calc R . . . .
H15C H 0.1936 0.5493 0.9278 0.039 Uiso 1 1 calc R . . . .
C16 C 0.18712(14) 0.8177(2) 0.76117(17) 0.0192(8) Uani 1 1 d . . . . .
C17 C 0.22577(15) 0.8783(2) 0.7326(2) 0.0286(9) Uani 1 1 d . . . . .
H17A H 0.2651 0.8734 0.7607 0.043 Uiso 1 1 calc R . . . .
H17B H 0.2236 0.8598 0.6866 0.043 Uiso 1 1 calc R . . . .
H17C H 0.2131 0.9400 0.7323 0.043 Uiso 1 1 calc R . . . .
C18 C 0.19030(16) 0.8512(2) 0.83392(18) 0.0286(9) Uani 1 1 d . . . . .
H18A H 0.1661 0.8138 0.8531 0.043 Uiso 1 1 calc R . . . .
H18B H 0.2296 0.8478 0.8622 0.043 Uiso 1 1 calc R . . . .
H18C H 0.1771 0.9128 0.8318 0.043 Uiso 1 1 calc R . . . .
C19 C 0.12479(15) 0.8257(2) 0.71633(18) 0.0268(9) Uani 1 1 d . . . . .
H19A H 0.1002 0.7874 0.7343 0.040 Uiso 1 1 calc R . . . .
H19B H 0.1121 0.8874 0.7160 0.040 Uiso 1 1 calc R . . . .
H19C H 0.1227 0.8072 0.6704 0.040 Uiso 1 1 calc R . . . .
C20 C 0.08986(15) 0.1676(2) 0.78233(19) 0.0264(9) Uani 1 1 d . . . . .
C21 C 0.02743(15) 0.2013(3) 0.7574(2) 0.0334(10) Uani 1 1 d . . . . .
H21A H 0.0231 0.2547 0.7824 0.050 Uiso 1 1 calc R . . . .
H21B H 0.0182 0.2153 0.7094 0.050 Uiso 1 1 calc R . . . .
H21C H 0.0017 0.1550 0.7646 0.050 Uiso 1 1 calc R . . . .
C22 C 0.10300(19) 0.1428(3) 0.8594(2) 0.0494(12) Uani 1 1 d . . . . .
H22A H 0.0989 0.1958 0.8850 0.074 Uiso 1 1 calc R . . . .
H22B H 0.0763 0.0971 0.8651 0.074 Uiso 1 1 calc R . . . .
H22C H 0.1419 0.1202 0.8757 0.074 Uiso 1 1 calc R . . . .
C23 C 0.09646(19) 0.0840(3) 0.7430(3) 0.0542(14) Uani 1 1 d . . . . .
H23A H 0.1357 0.0627 0.7586 0.081 Uiso 1 1 calc R . . . .
H23B H 0.0707 0.0378 0.7502 0.081 Uiso 1 1 calc R . . . .
H23C H 0.0872 0.0981 0.6950 0.081 Uiso 1 1 calc R . . . .
C24 C 0.27902(13) 0.1985(2) 0.69944(16) 0.0145(7) Uani 1 1 d . . . . .
C25 C 0.31444(13) 0.1374(2) 0.74625(17) 0.0163(7) Uani 1 1 d . . . . .
C26 C 0.33000(14) 0.0562(2) 0.72232(18) 0.0195(8) Uani 1 1 d . . . . .
H26 H 0.3532 0.0163 0.7537 0.023 Uiso 1 1 calc R . . . .
C27 C 0.31262(14) 0.0317(2) 0.65379(17) 0.0180(8) Uani 1 1 d . . . . .
C28 C 0.27761(14) 0.0919(2) 0.60883(17) 0.0193(7) Uani 1 1 d . . . . .
H28 H 0.2651 0.0767 0.5626 0.023 Uiso 1 1 calc R . . . .
C29 C 0.26020(13) 0.1746(2) 0.62969(16) 0.0159(7) Uani 1 1 d . . . . .
C30 C 0.21897(14) 0.2340(2) 0.57677(17) 0.0217(8) Uani 1 1 d . . . . .
H30 H 0.2158 0.2924 0.5984 0.026 Uiso 1 1 calc R . . . .
C31 C 0.15844(15) 0.1915(3) 0.55449(19) 0.0289(9) Uani 1 1 d . . . . .
H31A H 0.1329 0.2298 0.5211 0.043 Uiso 1 1 calc R . . . .
H31B H 0.1606 0.1330 0.5348 0.043 Uiso 1 1 calc R . . . .
H31C H 0.1438 0.1852 0.5936 0.043 Uiso 1 1 calc R . . . .
C32 C 0.24050(15) 0.2524(2) 0.51393(17) 0.0254(9) Uani 1 1 d . . . . .
H32A H 0.2130 0.2900 0.4822 0.038 Uiso 1 1 calc R . . . .
H32B H 0.2773 0.2826 0.5280 0.038 Uiso 1 1 calc R . . . .
H32C H 0.2447 0.1960 0.4922 0.038 Uiso 1 1 calc R . . . .
C33 C 0.33374(14) 0.1566(2) 0.82296(16) 0.0209(8) Uani 1 1 d . . . . .
H33 H 0.3278 0.2214 0.8292 0.025 Uiso 1 1 calc R . . . .
C34 C 0.29717(16) 0.1045(3) 0.86088(17) 0.0313(9) Uani 1 1 d . . . . .
H34A H 0.3105 0.1181 0.9090 0.047 Uiso 1 1 calc R . . . .
H34B H 0.2573 0.1220 0.8434 0.047 Uiso 1 1 calc R . . . .
H34C H 0.3008 0.0406 0.8541 0.047 Uiso 1 1 calc R . . . .
C35 C 0.39790(15) 0.1363(3) 0.85576(18) 0.0308(9) Uani 1 1 d . . . . .
H35A H 0.4077 0.1495 0.9039 0.046 Uiso 1 1 calc R . . . .
H35B H 0.4053 0.0735 0.8493 0.046 Uiso 1 1 calc R . . . .
H35C H 0.4210 0.1731 0.8346 0.046 Uiso 1 1 calc R . . . .
C36 C 0.33355(14) -0.0572(2) 0.63154(18) 0.0227(8) Uani 1 1 d . . . . .
H36 H 0.3352 -0.1014 0.6680 0.027 Uiso 1 1 calc R . . . .
C37 C 0.29383(16) -0.0959(2) 0.56600(19) 0.0318(9) Uani 1 1 d . . . . .
H37A H 0.3097 -0.1518 0.5551 0.048 Uiso 1 1 calc R . . . .
H37B H 0.2562 -0.1069 0.5721 0.048 Uiso 1 1 calc R . . . .
H37C H 0.2904 -0.0535 0.5292 0.048 Uiso 1 1 calc R . . . .
C38 C 0.39537(15) -0.0468(3) 0.6252(2) 0.0339(10) Uani 1 1 d . . . . .
H38A H 0.4200 -0.0222 0.6670 0.051 Uiso 1 1 calc R . . . .
H38B H 0.4098 -0.1050 0.6167 0.051 Uiso 1 1 calc R . . . .
H38C H 0.3950 -0.0067 0.5879 0.051 Uiso 1 1 calc R . . . .
C39 C 0.32036(13) 0.6043(2) 0.65448(16) 0.0142(7) Uani 1 1 d . . . . .
C40 C 0.37668(14) 0.6418(2) 0.67210(17) 0.0179(8) Uani 1 1 d . . . . .
C41 C 0.39781(14) 0.6773(2) 0.62019(17) 0.0210(8) Uani 1 1 d . . . . .
H41 H 0.4350 0.7017 0.6319 0.025 Uiso 1 1 calc R . . . .
C42 C 0.36560(14) 0.6777(2) 0.55183(17) 0.0175(8) Uani 1 1 d . . . . .
C43 C 0.30924(14) 0.6456(2) 0.53669(17) 0.0183(8) Uani 1 1 d . . . . .
H43 H 0.2862 0.6480 0.4915 0.022 Uiso 1 1 calc R . . . .
C44 C 0.28585(13) 0.6101(2) 0.58663(16) 0.0150(7) Uani 1 1 d . . . . .
C45 C 0.22313(14) 0.5780(2) 0.56435(17) 0.0216(8) Uani 1 1 d . . . . .
H45 H 0.2135 0.5552 0.6051 0.026 Uiso 1 1 calc R . . . .
C46 C 0.21443(17) 0.5006(3) 0.51291(19) 0.0360(10) Uani 1 1 d . . . . .
H46A H 0.1745 0.4822 0.5001 0.054 Uiso 1 1 calc R . . . .
H46B H 0.2248 0.5205 0.4729 0.054 Uiso 1 1 calc R . . . .
H46C H 0.2385 0.4504 0.5333 0.054 Uiso 1 1 calc R . . . .
C47 C 0.18204(15) 0.6568(3) 0.5354(2) 0.0371(10) Uani 1 1 d . . . . .
H47A H 0.1882 0.7047 0.5686 0.056 Uiso 1 1 calc R . . . .
H47B H 0.1895 0.6788 0.4942 0.056 Uiso 1 1 calc R . . . .
H47C H 0.1426 0.6363 0.5252 0.056 Uiso 1 1 calc R . . . .
C48 C 0.41329(14) 0.6475(3) 0.74617(17) 0.0250(9) Uani 1 1 d . . . . .
H48 H 0.3938 0.6120 0.7740 0.030 Uiso 1 1 calc R . . . .
C49 C 0.41710(17) 0.7452(3) 0.77130(19) 0.0363(10) Uani 1 1 d . . . . .
H49A H 0.4404 0.7478 0.8182 0.054 Uiso 1 1 calc R . . . .
H49B H 0.4345 0.7820 0.7435 0.054 Uiso 1 1 calc R . . . .
H49C H 0.3789 0.7674 0.7681 0.054 Uiso 1 1 calc R . . . .
C50 C 0.47400(15) 0.6081(3) 0.7571(2) 0.0342(10) Uani 1 1 d . . . . .
H50A H 0.4953 0.6133 0.8045 0.051 Uiso 1 1 calc R . . . .
H50B H 0.4710 0.5454 0.7439 0.051 Uiso 1 1 calc R . . . .
H50C H 0.4938 0.6408 0.7295 0.051 Uiso 1 1 calc R . . . .
C51 C 0.39237(15) 0.7120(2) 0.49689(17) 0.0234(8) Uani 1 1 d . . . . .
H51 H 0.4118 0.7695 0.5131 0.028 Uiso 1 1 calc R . . . .
C52 C 0.43825(18) 0.6461(3) 0.4889(2) 0.0457(12) Uani 1 1 d . . . . .
H52A H 0.4655 0.6355 0.5328 0.069 Uiso 1 1 calc R . . . .
H52B H 0.4203 0.5900 0.4707 0.069 Uiso 1 1 calc R . . . .
H52C H 0.4581 0.6711 0.4582 0.069 Uiso 1 1 calc R . . . .
C53 C 0.34892(16) 0.7297(3) 0.42823(18) 0.0311(9) Uani 1 1 d . . . . .
H53A H 0.3201 0.7716 0.4340 0.047 Uiso 1 1 calc R . . . .
H53B H 0.3685 0.7550 0.3973 0.047 Uiso 1 1 calc R . . . .
H53C H 0.3306 0.6738 0.4098 0.047 Uiso 1 1 calc R . . . .
C54 C 0.40574(14) 0.3880(2) 0.81514(16) 0.0213(8) Uani 1 1 d . . . . .
H54A H 0.4174 0.3250 0.8160 0.026 Uiso 1 1 calc R . . . .
H54B H 0.4369 0.4235 0.8063 0.026 Uiso 1 1 calc R . . . .
C55 C 0.38846(15) 0.5406(2) 0.90721(18) 0.0273(9) Uani 1 1 d . . . . .
H55A H 0.3870 0.5555 0.9527 0.041 Uiso 1 1 calc R . . . .
H55B H 0.4190 0.5745 0.8966 0.041 Uiso 1 1 calc R . . . .
H55C H 0.3521 0.5555 0.8749 0.041 Uiso 1 1 calc R . . . .
C56 C 0.34279(15) 0.3566(2) 0.92710(17) 0.0261(9) Uani 1 1 d . . . . .
H56A H 0.3432 0.3740 0.9728 0.039 Uiso 1 1 calc R . . . .
H56B H 0.3062 0.3729 0.8958 0.039 Uiso 1 1 calc R . . . .
H56C H 0.3483 0.2923 0.9255 0.039 Uiso 1 1 calc R . . . .
C57 C 0.47106(14) 0.3871(2) 0.97022(18) 0.0277(9) Uani 1 1 d . . . . .
H57A H 0.4671 0.4035 1.0144 0.042 Uiso 1 1 calc R . . . .
H57B H 0.4779 0.3231 0.9691 0.042 Uiso 1 1 calc R . . . .
H57C H 0.5031 0.4193 0.9620 0.042 Uiso 1 1 calc R . . . .
C58 C 0.40284(16) 0.2841(2) 0.64388(19) 0.0288(9) Uani 1 1 d . . . . .
H58A H 0.3784 0.2312 0.6413 0.035 Uiso 1 1 calc R . . . .
H58B H 0.4325 0.2837 0.6876 0.035 Uiso 1 1 calc R . . . .
C59 C 0.42988(16) 0.2852(3) 0.58534(19) 0.0305(9) Uani 1 1 d . . . . .
H59A H 0.4048 0.2565 0.5448 0.037 Uiso 1 1 calc R . . . .
H59B H 0.4672 0.2549 0.5977 0.037 Uiso 1 1 calc R . . . .
C60 C 0.43636(17) 0.3855(3) 0.5739(2) 0.0347(10) Uani 1 1 d . . . . .
H60A H 0.4699 0.4103 0.6075 0.042 Uiso 1 1 calc R . . . .
H60B H 0.4398 0.3973 0.5283 0.042 Uiso 1 1 calc R . . . .
C61 C 0.38131(15) 0.4239(2) 0.58267(18) 0.0268(9) Uani 1 1 d . . . . .
H61A H 0.3865 0.4867 0.5970 0.032 Uiso 1 1 calc R . . . .
H61B H 0.3504 0.4202 0.5402 0.032 Uiso 1 1 calc R . . . .
N1 N 0.26592(11) 0.28683(17) 0.72101(13) 0.0150(6) Uani 1 1 d . . . . .
N2 N 0.30056(11) 0.55395(18) 0.70409(13) 0.0147(6) Uani 1 1 d . . . . .
O1 O 0.24915(9) 0.44559(14) 0.76728(10) 0.0146(5) Uani 1 1 d . . . . .
O2 O 0.36829(10) 0.36772(16) 0.63578(11) 0.0231(6) Uani 1 1 d . . . . .
Si1 Si 0.40283(4) 0.41681(7) 0.90221(5) 0.0207(2) Uani 1 1 d . . . . .
Y1 Y 0.32392(2) 0.40613(2) 0.71920(2) 0.01497(9) Uani 1 1 d . . . . .
Si2 Si -0.04087(10) 0.51296(19) 0.42602(13) 0.0334(4) Uani 0.5 1 d D U P A -1
Si3 Si 0.02109(10) 0.47199(19) 0.57930(14) 0.0334(4) Uani 0.5 1 d D U P A -1
O3 O -0.0268(2) 0.4976(4) 0.5088(2) 0.0500(16) Uani 0.5 1 d D U P A -1
C62 C -0.0541(9) 0.4035(9) 0.3871(9) 0.056(2) Uani 0.5 1 d D U P A -1
H62A H -0.0626 0.4096 0.3382 0.084 Uiso 0.5 1 calc R . P A -1
H62B H -0.0204 0.3662 0.4039 0.084 Uiso 0.5 1 calc R . P A -1
H62C H -0.0865 0.3760 0.3983 0.084 Uiso 0.5 1 calc R . P A -1
C63 C -0.1031(3) 0.5926(7) 0.3981(4) 0.058(2) Uani 0.5 1 d D U P A -1
H63A H -0.1119 0.6023 0.3496 0.087 Uiso 0.5 1 calc R . P A -1
H63B H -0.1364 0.5673 0.4088 0.087 Uiso 0.5 1 calc R . P A -1
H63C H -0.0932 0.6493 0.4216 0.087 Uiso 0.5 1 calc R . P A -1
C64 C 0.0219(3) 0.5674(6) 0.4065(4) 0.0497(17) Uani 0.5 1 d D U P A -1
H64A H 0.0135 0.5764 0.3579 0.075 Uiso 0.5 1 calc R . P A -1
H64B H 0.0294 0.6249 0.4294 0.075 Uiso 0.5 1 calc R . P A -1
H64C H 0.0554 0.5293 0.4220 0.075 Uiso 0.5 1 calc R . P A -1
C65 C -0.0169(3) 0.4158(6) 0.6360(4) 0.0497(17) Uani 0.5 1 d D U P A -1
H65A H 0.0107 0.3997 0.6785 0.075 Uiso 0.5 1 calc R . P A -1
H65B H -0.0452 0.4564 0.6448 0.075 Uiso 0.5 1 calc R . P A -1
H65C H -0.0359 0.3620 0.6141 0.075 Uiso 0.5 1 calc R . P A -1
C66 C 0.0585(8) 0.5795(10) 0.6226(9) 0.056(2) Uani 0.5 1 d D U P A -1
H66A H 0.0870 0.5638 0.6645 0.084 Uiso 0.5 1 calc R . P A -1
H66B H 0.0771 0.6095 0.5926 0.084 Uiso 0.5 1 calc R . P A -1
H66C H 0.0302 0.6192 0.6324 0.084 Uiso 0.5 1 calc R . P A -1
C67 C 0.0756(4) 0.3947(7) 0.5622(4) 0.058(2) Uani 0.5 1 d D U P A -1
H67A H 0.1039 0.3800 0.6045 0.087 Uiso 0.5 1 calc R . P A -1
H67B H 0.0569 0.3403 0.5412 0.087 Uiso 0.5 1 calc R . P A -1
H67C H 0.0944 0.4237 0.5319 0.087 Uiso 0.5 1 calc R . P A -1
Si2A Si -0.0270(2) 1.0877(3) 0.47669(18) 0.0334(4) Uani 0.5 1 d D U P B -1
Si3A Si 0.0327(2) 0.9001(3) 0.51423(18) 0.0334(4) Uani 0.5 1 d D U P B -1
O3A O -0.0025(3) 0.9851(3) 0.4729(2) 0.0531(16) Uani 0.5 1 d D U P B -1
C62A C -0.0015(8) 1.1549(12) 0.4179(8) 0.042(2) Uani 0.5 1 d D U P B -1
H62D H -0.0150 1.2161 0.4185 0.063 Uiso 0.5 1 calc R . P B -1
H62E H 0.0401 1.1544 0.4311 0.063 Uiso 0.5 1 calc R . P B -1
H62F H -0.0160 1.1305 0.3725 0.063 Uiso 0.5 1 calc R . P B -1
C63A C -0.1074(4) 1.0824(9) 0.4569(8) 0.0422(15) Uani 0.5 1 d D U P B -1
H63D H -0.1225 1.1422 0.4589 0.063 Uiso 0.5 1 calc R . P B -1
H63E H -0.1233 1.0579 0.4118 0.063 Uiso 0.5 1 calc R . P B -1
H63F H -0.1179 1.0443 0.4898 0.063 Uiso 0.5 1 calc R . P B -1
C64A C 0.0008(3) 1.1323(5) 0.5648(3) 0.0481(17) Uani 0.5 1 d D U P B -1
H64D H -0.0137 1.1926 0.5667 0.072 Uiso 0.5 1 calc R . P B -1
H64E H -0.0119 1.0939 0.5959 0.072 Uiso 0.5 1 calc R . P B -1
H64F H 0.0424 1.1336 0.5774 0.072 Uiso 0.5 1 calc R . P B -1
C65A C 0.0270(3) 0.8055(5) 0.4526(3) 0.0481(17) Uani 0.5 1 d D U P B -1
H65D H 0.0476 0.7539 0.4761 0.072 Uiso 0.5 1 calc R . P B -1
H65E H -0.0131 0.7900 0.4332 0.072 Uiso 0.5 1 calc R . P B -1
H65F H 0.0434 0.8237 0.4168 0.072 Uiso 0.5 1 calc R . P B -1
C66A C -0.0007(8) 0.8645(13) 0.5853(8) 0.042(2) Uani 0.5 1 d D U P B -1
H66D H 0.0204 0.8138 0.6098 0.063 Uiso 0.5 1 calc R . P B -1
H66E H 0.0012 0.9142 0.6163 0.063 Uiso 0.5 1 calc R . P B -1
H66F H -0.0405 0.8475 0.5655 0.063 Uiso 0.5 1 calc R . P B -1
C67A C 0.1094(4) 0.9305(9) 0.5522(8) 0.0422(15) Uani 0.5 1 d D U P B -1
H67D H 0.1299 0.8795 0.5767 0.063 Uiso 0.5 1 calc R . P B -1
H67E H 0.1263 0.9476 0.5164 0.063 Uiso 0.5 1 calc R . P B -1
H67F H 0.1119 0.9804 0.5832 0.063 Uiso 0.5 1 calc R . P B -1

loop_
_atom_site_aniso_label
_atom_site_aniso_U_11
_atom_site_aniso_U_22
_atom_site_aniso_U_33
_atom_site_aniso_U_23
_atom_site_aniso_U_13
_atom_site_aniso_U_12
C1 0.0204(19) 0.0177(19) 0.0256(19) 0.0021(16) 0.0139(16) 0.0033(15)
C2 0.0201(19) 0.0153(19) 0.0249(19) 0.0037(15) 0.0095(16) -0.0014(15)
C3 0.0214(19) 0.0119(18) 0.0221(18) -0.0041(15) 0.0106(16) -0.0011(15)
C4 0.0148(17) 0.0137(18) 0.0164(17) 0.0020(14) 0.0053(15) 0.0045(14)
C5 0.0112(16) 0.0193(18) 0.0127(16) 0.0017(15) 0.0036(13) 0.0001(15)
C6 0.0158(18) 0.0178(19) 0.0161(17) 0.0001(15) 0.0056(15) -0.0057(15)
C7 0.0155(17) 0.0192(19) 0.0139(17) -0.0019(15) 0.0044(14) -0.0004(15)
C8 0.0177(17) 0.0178(19) 0.0157(18) -0.0022(14) 0.0101(15) 0.0036(15)
C9 0.0203(18) 0.0149(19) 0.0213(18) 0.0015(15) 0.0141(16) 0.0025(15)
C10 0.0188(17) 0.0133(18) 0.0165(16) -0.0003(15) 0.0074(14) 0.0024(15)
C11 0.0121(17) 0.0159(19) 0.0162(17) 0.0035(14) 0.0068(15) -0.0011(14)
C12 0.0164(17) 0.0114(18) 0.0122(17) -0.0005(14) 0.0054(15) 0.0022(14)
C13 0.0155(18) 0.0182(18) 0.0128(17) 0.0013(14) 0.0068(15) 0.0001(14)
C14 0.028(2) 0.016(2) 0.046(2) -0.0004(18) 0.0266(19) 0.0023(16)
C15 0.041(2) 0.021(2) 0.0221(19) -0.0007(16) 0.0181(18) 0.0026(17)
C16 0.0233(19) 0.0131(18) 0.0241(19) -0.0009(15) 0.0115(16) 0.0012(15)
C17 0.030(2) 0.017(2) 0.043(2) 0.0005(17) 0.0174(19) 0.0012(16)
C18 0.037(2) 0.024(2) 0.027(2) -0.0051(17) 0.0109(18) 0.0022(18)
C19 0.028(2) 0.018(2) 0.034(2) 0.0028(17) 0.0076(18) 0.0036(16)
C20 0.027(2) 0.018(2) 0.040(2) 0.0013(17) 0.0196(19) -0.0042(16)
C21 0.031(2) 0.029(2) 0.042(2) -0.0102(19) 0.014(2) -0.0084(18)
C22 0.049(3) 0.043(3) 0.058(3) 0.019(2) 0.017(2) -0.015(2)
C23 0.052(3) 0.028(3) 0.100(4) -0.019(3) 0.051(3) -0.018(2)
C24 0.0125(17) 0.0127(18) 0.0221(18) -0.0026(15) 0.0111(15) -0.0002(14)
C25 0.0150(17) 0.0156(18) 0.0219(18) -0.0009(15) 0.0109(15) -0.0007(15)
C26 0.0200(19) 0.0154(17) 0.0234(19) 0.0040(16) 0.0068(16) 0.0035(15)
C27 0.0176(18) 0.0147(19) 0.0252(19) -0.0002(15) 0.0117(16) -0.0021(15)
C28 0.0223(18) 0.0187(19) 0.0186(17) -0.0034(16) 0.0086(15) -0.0012(16)
C29 0.0163(18) 0.0116(18) 0.0223(18) 0.0019(15) 0.0096(15) -0.0003(14)
C30 0.028(2) 0.0177(19) 0.0195(18) -0.0033(16) 0.0074(16) 0.0063(16)
C31 0.025(2) 0.036(2) 0.028(2) -0.0004(18) 0.0097(17) 0.0049(18)
C32 0.033(2) 0.017(2) 0.027(2) 0.0019(16) 0.0082(18) 0.0035(16)
C33 0.028(2) 0.019(2) 0.0147(18) 0.0001(15) 0.0056(16) 0.0032(16)
C34 0.040(2) 0.040(2) 0.0177(18) 0.0030(18) 0.0139(17) 0.001(2)
C35 0.036(2) 0.033(2) 0.022(2) -0.0024(18) 0.0043(18) 0.0023(19)
C36 0.025(2) 0.0167(19) 0.028(2) 0.0021(16) 0.0106(17) 0.0068(16)
C37 0.038(2) 0.020(2) 0.035(2) -0.0102(19) 0.0071(18) 0.0077(19)
C38 0.033(2) 0.031(2) 0.044(2) -0.002(2) 0.022(2) 0.0071(19)
C39 0.0186(17) 0.0077(17) 0.0187(17) 0.0000(14) 0.0092(14) 0.0029(14)
C40 0.0176(18) 0.0196(19) 0.0187(18) 0.0014(15) 0.0087(15) -0.0001(15)
C41 0.0159(18) 0.023(2) 0.028(2) -0.0037(16) 0.0122(16) -0.0052(15)
C42 0.0210(19) 0.0154(19) 0.0202(18) 0.0013(15) 0.0122(16) -0.0002(15)
C43 0.0211(19) 0.0165(19) 0.0172(18) -0.0013(15) 0.0055(15) -0.0016(15)
C44 0.0192(18) 0.0113(19) 0.0173(17) -0.0021(14) 0.0098(15) -0.0020(14)
C45 0.0199(18) 0.029(2) 0.0171(17) 0.0018(16) 0.0073(15) -0.0066(16)
C46 0.034(2) 0.039(3) 0.037(2) -0.014(2) 0.014(2) -0.017(2)
C47 0.024(2) 0.047(3) 0.042(2) 0.007(2) 0.011(2) 0.0015(19)
C48 0.0157(19) 0.039(2) 0.0210(19) 0.0080(17) 0.0067(16) -0.0031(17)
C49 0.034(2) 0.050(3) 0.023(2) -0.0114(19) 0.0042(18) 0.002(2)
C50 0.025(2) 0.038(3) 0.034(2) 0.0035(19) -0.0006(18) 0.0011(18)
C51 0.025(2) 0.028(2) 0.0235(19) -0.0011(16) 0.0168(17) -0.0079(16)
C52 0.046(3) 0.062(3) 0.043(3) 0.014(2) 0.036(2) 0.011(2)
C53 0.041(2) 0.031(2) 0.028(2) 0.0051(18) 0.0212(19) -0.0052(19)
C54 0.0177(18) 0.023(2) 0.0260(19) -0.0019(16) 0.0107(16) -0.0008(15)
C55 0.029(2) 0.028(2) 0.024(2) -0.0006(17) 0.0050(17) 0.0010(17)
C56 0.027(2) 0.032(2) 0.0215(19) -0.0032(17) 0.0107(17) 0.0017(17)
C57 0.023(2) 0.031(2) 0.026(2) 0.0035(17) 0.0024(17) -0.0013(17)
C58 0.031(2) 0.025(2) 0.039(2) 0.0009(18) 0.0214(19) 0.0067(17)
C59 0.025(2) 0.038(2) 0.033(2) -0.0029(19) 0.0153(18) 0.0100(18)
C60 0.036(2) 0.042(3) 0.034(2) 0.0028(19) 0.025(2) 0.0060(19)
C61 0.031(2) 0.031(2) 0.0239(19) 0.0051(17) 0.0176(17) 0.0043(17)
N1 0.0167(14) 0.0142(15) 0.0166(14) -0.0025(12) 0.0090(12) 0.0013(12)
N2 0.0176(14) 0.0145(15) 0.0163(14) 0.0006(12) 0.0118(12) 0.0006(12)
O1 0.0163(12) 0.0132(12) 0.0178(12) 0.0020(10) 0.0107(10) 0.0019(10)
O2 0.0281(14) 0.0234(14) 0.0246(13) 0.0018(11) 0.0185(11) 0.0077(11)
Si1 0.0193(5) 0.0230(6) 0.0196(5) -0.0006(4) 0.0052(4) 0.0006(4)
Y1 0.01532(17) 0.01504(17) 0.01760(17) -0.00030(16) 0.00963(13) 0.00142(15)
Si2 0.0353(9) 0.0373(8) 0.0302(6) 0.0067(5) 0.0133(7) 0.0036(6)
Si3 0.0353(9) 0.0373(8) 0.0302(6) 0.0067(5) 0.0133(7) 0.0036(6)
O3 0.052(3) 0.068(4) 0.032(3) 0.006(3) 0.014(2) 0.009(3)
C62 0.066(4) 0.068(4) 0.040(5) 0.007(4) 0.025(3) -0.003(4)
C63 0.058(5) 0.068(4) 0.054(5) 0.017(5) 0.027(4) 0.024(4)
C64 0.058(4) 0.051(4) 0.044(4) 0.014(4) 0.020(4) 0.012(3)
C65 0.058(4) 0.051(4) 0.044(4) 0.014(4) 0.020(4) 0.012(3)
C66 0.066(4) 0.068(4) 0.040(5) 0.007(4) 0.025(3) -0.003(4)
C67 0.058(5) 0.068(4) 0.054(5) 0.017(5) 0.027(4) 0.024(4)
Si2A 0.0353(9) 0.0373(8) 0.0302(6) 0.0067(5) 0.0133(7) 0.0036(6)
Si3A 0.0353(9) 0.0373(8) 0.0302(6) 0.0067(5) 0.0133(7) 0.0036(6)
O3A 0.071(4) 0.048(3) 0.037(3) 0.012(3) 0.011(3) 0.021(3)
C62A 0.028(3) 0.061(6) 0.039(3) 0.005(3) 0.011(2) 0.006(4)
C63A 0.045(2) 0.052(4) 0.034(4) 0.008(3) 0.018(2) -0.007(2)
C64A 0.057(5) 0.052(4) 0.040(3) 0.001(3) 0.021(3) -0.002(3)
C65A 0.057(5) 0.052(4) 0.040(3) 0.001(3) 0.021(3) -0.002(3)
C66A 0.028(3) 0.061(6) 0.039(3) 0.005(3) 0.011(2) 0.006(4)
C67A 0.045(2) 0.052(4) 0.034(4) 0.008(3) 0.018(2) -0.007(2)

loop_
_atom_type_symbol
_atom_type_description
_atom_type_scat_dispersion_real
_atom_type_scat_dispersion_imag
_atom_type_scat_source
C C 0.0033 0.0016 'International Tables Vol C Tables 4.2.6.8 and 6.1.1.4'
H H 0.0000 0.0000 'International Tables Vol C Tables 4.2.6.8 and 6.1.1.4'
N N 0.0061 0.0033 'International Tables Vol C Tables 4.2.6.8 and 6.1.1.4'
O O 0.0106 0.0060 'International Tables Vol C Tables 4.2.6.8 and 6.1.1.4'
Si Si 0.0817 0.0704 'International Tables Vol C Tables 4.2.6.8 and 6.1.1.4'
Y Y -2.7962 3.5667 'International Tables Vol C Tables 4.2.6.8 and 6.1.1.4'

loop_
_geom_angle_atom_site_label_1
_geom_angle_atom_site_label_2
_geom_angle_atom_site_label_3
_geom_angle
C2 C1 C10 122.0(3)
C1 C2 C3 118.9(3)
C1 C2 C20 119.4(3)
C3 C2 C20 121.6(3)
C4 C3 C2 121.8(3)
C3 C4 C11 115.9(3)
C3 C4 N1 127.0(3)
C11 C4 N1 117.1(3)
C6 C5 C12 116.5(3)
N2 C5 C6 127.4(3)
N2 C5 C12 116.1(3)
C5 C6 C7 121.4(3)
C6 C7 C16 122.1(3)
C8 C7 C6 118.9(3)
C8 C7 C16 118.9(3)
C7 C8 C13 122.0(3)
C10 C9 C14 111.0(3)
C10 C9 C15 108.6(3)
C13 C9 C10 109.3(3)
C13 C9 C14 111.1(3)
C13 C9 C15 108.0(3)
C14 C9 C15 108.8(3)
C1 C10 C9 123.4(3)
C11 C10 C1 115.8(3)
C11 C10 C9 120.7(3)
C4 C11 O1 113.9(3)
C10 C11 C4 125.6(3)
C10 C11 O1 120.5(3)
C5 C12 O1 113.8(3)
C13 C12 C5 124.8(3)
C13 C12 O1 121.4(3)
C8 C13 C9 123.4(3)
C12 C13 C8 116.4(3)
C12 C13 C9 120.2(3)
C17 C16 C7 112.6(3)
C17 C16 C18 107.9(3)
C17 C16 C19 109.3(3)
C18 C16 C7 110.0(3)
C19 C16 C7 108.0(3)
C19 C16 C18 109.0(3)
C2 C20 C22 107.0(3)
C21 C20 C2 110.4(3)
C21 C20 C22 108.4(3)
C23 C20 C2 112.9(3)
C23 C20 C21 109.4(3)
C23 C20 C22 108.7(3)
C25 C24 N1 121.1(3)
C29 C24 C25 118.8(3)
C29 C24 N1 119.9(3)
C24 C25 C33 121.6(3)
C26 C25 C24 119.2(3)
C26 C25 C33 119.1(3)
C25 C26 C27 123.0(3)
C26 C27 C36 119.6(3)
C28 C27 C26 117.0(3)
C28 C27 C36 123.4(3)
C27 C28 C29 122.8(3)
C24 C29 C30 122.0(3)
C28 C29 C24 119.1(3)
C28 C29 C30 118.8(3)
C29 C30 C31 110.5(3)
C29 C30 C32 112.8(3)
C32 C30 C31 110.0(3)
C25 C33 C34 111.7(3)
C25 C33 C35 113.0(3)
C35 C33 C34 109.5(3)
C27 C36 C38 110.4(3)
C37 C36 C27 114.1(3)
C37 C36 C38 110.5(3)
C40 C39 N2 120.5(3)
C44 C39 C40 119.2(3)
C44 C39 N2 120.1(3)
C39 C40 C48 121.4(3)
C41 C40 C39 118.8(3)
C41 C40 C48 119.8(3)
C42 C41 C40 122.6(3)
C41 C42 C51 120.2(3)
C43 C42 C41 117.2(3)
C43 C42 C51 122.6(3)
C42 C43 C44 122.4(3)
C39 C44 C45 122.6(3)
C43 C44 C39 119.5(3)
C43 C44 C45 117.9(3)
C44 C45 C47 110.8(3)
C46 C45 C44 111.8(3)
C46 C45 C47 110.9(3)
C40 C48 C49 110.4(3)
C40 C48 C50 112.8(3)
C49 C48 C50 110.3(3)
C52 C51 C42 109.6(3)
C52 C51 C53 110.4(3)
C53 C51 C42 114.2(3)
Si1 C54 Y1 121.32(16)
O2 C58 C59 105.0(3)
C58 C59 C60 102.5(3)
C61 C60 C59 102.7(3)
O2 C61 C60 104.6(3)
C4 N1 C24 117.6(3)
C4 N1 Y1 121.4(2)
C24 N1 Y1 120.95(18)
C5 N2 C39 118.6(3)
C5 N2 Y1 122.1(2)
C39 N2 Y1 118.54(19)
C11 O1 Y1 118.94(17)
C12 O1 C11 117.2(2)
C12 O1 Y1 119.64(17)
C58 O2 Y1 119.06(19)
C61 O2 C58 109.1(2)
C61 O2 Y1 129.81(19)
C54 Si1 C55 109.62(16)
C54 Si1 C56 112.87(16)
C54 Si1 C57 113.15(16)
C55 Si1 C56 106.26(16)
C55 Si1 C57 109.00(17)
C57 Si1 C56 105.62(16)
N1 Y1 C54 105.87(11)
N1 Y1 O1 68.75(8)
N1 Y1 O2 103.60(9)
N2 Y1 C54 109.87(11)
N2 Y1 N1 128.88(9)
N2 Y1 O1 68.01(8)
N2 Y1 O2 106.62(8)
O1 Y1 C54 103.98(9)
O2 Y1 C54 97.42(10)
O2 Y1 O1 158.51(8)
O3 Si2 C62 106.8(6)
O3 Si2 C63 108.5(3)
O3 Si2 C64 109.6(3)
C62 Si2 C63 114.0(6)
C62 Si2 C64 110.7(7)
C64 Si2 C63 107.1(4)
O3 Si3 C65 107.7(3)
O3 Si3 C66 109.9(5)
O3 Si3 C67 110.2(3)
C65 Si3 C66 109.6(6)
C67 Si3 C65 109.9(4)
C67 Si3 C66 109.5(7)
Si3 O3 Si2 146.8(3)
O3A Si2A C62A 106.7(6)
O3A Si2A C63A 108.4(3)
O3A Si2A C64A 109.8(3)
C62A Si2A C63A 114.1(6)
C62A Si2A C64A 110.6(7)
C64A Si2A C63A 107.2(4)
O3A Si3A C65A 107.8(3)
O3A Si3A C66A 109.8(5)
O3A Si3A C67A 110.2(3)
C65A Si3A C66A 109.6(6)
C67A Si3A C65A 110.0(4)
C67A Si3A C66A 109.5(7)
Si3A O3A Si2A 147.1(3)

loop_
_geom_bond_atom_site_label_1
_geom_bond_atom_site_label_2
_geom_bond_distance
C1 C2 1.385(5)
C1 C10 1.399(4)
C2 C3 1.398(4)
C2 C20 1.536(5)
C3 C4 1.387(4)
C4 C11 1.392(4)
C4 N1 1.394(4)
C5 C6 1.394(4)
C5 C12 1.395(4)
C5 N2 1.394(4)
C6 C7 1.396(4)
C7 C8 1.391(4)
C7 C16 1.541(5)
C8 C13 1.395(5)
C9 C10 1.527(4)
C9 C13 1.525(4)
C9 C14 1.535(4)
C9 C15 1.538(5)
C10 C11 1.377(4)
C11 O1 1.412(4)
C12 C13 1.378(4)
C12 O1 1.400(4)
C16 C17 1.517(5)
C16 C18 1.540(5)
C16 C19 1.524(5)
C20 C21 1.526(5)
C20 C22 1.552(5)
C20 C23 1.503(5)
C24 C25 1.410(4)
C24 C29 1.407(4)
C24 N1 1.438(4)
C25 C26 1.383(4)
C25 C33 1.523(4)
C26 C27 1.385(5)
C27 C28 1.378(5)
C27 C36 1.518(5)
C28 C29 1.395(4)
C29 C30 1.519(4)
C30 C31 1.531(5)
C30 C32 1.531(5)
C33 C34 1.529(5)
C33 C35 1.528(5)
C36 C37 1.516(5)
C36 C38 1.534(5)
C39 C40 1.412(4)
C39 C44 1.398(4)
C39 N2 1.437(4)
C40 C41 1.395(4)
C40 C48 1.518(5)
C41 C42 1.388(4)
C42 C43 1.385(4)
C42 C51 1.523(4)
C43 C44 1.394(4)
C44 C45 1.523(4)
C45 C46 1.522(5)
C45 C47 1.533(5)
C48 C49 1.524(5)
C48 C50 1.527(5)
C51 C52 1.512(5)
C51 C53 1.513(5)
C54 Si1 1.840(3)
C54 Y1 2.364(3)
C55 Si1 1.867(4)
C56 Si1 1.880(3)
C57 Si1 1.876(3)
C58 C59 1.507(5)
C58 O2 1.470(4)
C59 C60 1.513(5)
C60 C61 1.495(5)
C61 O2 1.463(4)
N1 Y1 2.252(3)
N2 Y1 2.252(3)
O1 Y1 2.347(2)
O2 Y1 2.312(2)
Si2 O3 1.636(4)
Si2 C62 1.787(14)
Si2 C63 1.862(8)
Si2 C64 1.848(7)
Si3 O3 1.611(4)
Si3 C65 1.855(6)
Si3 C66 1.912(14)
Si3 C67 1.842(8)
Si2A O3A 1.635(4)
Si2A C62A 1.787(14)
Si2A C63A 1.862(8)
Si2A C64A 1.847(7)
Si3A O3A 1.610(4)
Si3A C65A 1.854(6)
Si3A C66A 1.913(14)
Si3A C67A 1.842(8)
